data_2232970
loop_
_publ_author_name
'Amarante, Tatiana R.'
'Fernandes, Jos\'e A.'
'Gon\,calves, Isabel S.'
'Almeida Paz, Filipe A.'

_publ_section_title
;
 Tris(4,4'-di-<i>tert</i>-butyl-2,2'-bipyridine-\k^2^<i>N</i>,<i>N</i>')molybdenum(II)
 \m~6~-oxido-dodeca-\m~2~-oxido-hexaoxidohexamolybdate(VI) acetonitrile
 tetrasolvate
;
_journal_coeditor_code TK5024
_journal_issue 12
_journal_name_full 'Acta Crystallographica Section E'
_journal_page_first m1828
_journal_page_last m1829
_journal_paper_doi 10.1107/S1600536811049385
_journal_volume 67
_journal_year 2011
_chemical_formula_iupac '[Mo (C18 H24 N2)3] [Mo6 O19], 4C2 H3 N'
_chemical_formula_moiety 'C54 H72 Mo N6 2+, Mo6 O19 2-, 4(C2 H3 N)'
_chemical_formula_sum 'C62 H84 Mo7 N10 O19'
_chemical_formula_weight 1944.97
_chemical_name_systematic
;
Tris(4,4'-di-<i>tert</i>-butyl-2,2'-bipyridine-
\k^2^<i>N</i>,<i>N</i>')molybdenum(II)
\m~6~-oxido-dodeca-\m~2~-oxido-hexaoxidohexamolybdate(VI) acetonitrile
tetrasolvate
;
_space_group_IT_number 2
_symmetry_cell_setting triclinic
_symmetry_space_group_name_Hall '-P 1'
_symmetry_space_group_name_H-M 'P -1'
_atom_sites_solution_hydrogens geom
_atom_sites_solution_primary direct
_atom_sites_solution_secondary difmap
_cell_angle_alpha 90.144(3)
_cell_angle_beta 103.862(2)
_cell_angle_gamma 107.547(2)
_cell_formula_units_Z 2
_cell_length_a 14.4202(8)
_cell_length_b 16.3205(9)
_cell_length_c 17.1122(10)
_cell_measurement_reflns_used 9781
_cell_measurement_temperature 150(2)
_cell_measurement_theta_max 30.87
_cell_measurement_theta_min 2.46
_cell_volume 3715.9(4)
_computing_cell_refinement 'SAINT-Plus (Bruker, 2006)'
_computing_data_collection 'APEX2 (Bruker, 2006)'
_computing_data_reduction 'SAINT-Plus (Bruker, 2005)'
_computing_molecular_graphics 'DIAMOND (Brandenburg, 2009)'
_computing_publication_material 'SHELXTL (Sheldrick, 2008)'
_computing_structure_refinement 'SHELXTL (Sheldrick, 2008)'
_computing_structure_solution 'SHELXTL (Sheldrick, 2008)'
_diffrn_ambient_temperature 150(2)
_diffrn_measured_fraction_theta_full 0.993
_diffrn_measured_fraction_theta_max 0.993
_diffrn_measurement_device_type 'Bruker X8 KappaCCD APEXII'
_diffrn_measurement_method '\w and \f scans'
_diffrn_radiation_monochromator graphite
_diffrn_radiation_source 'fine-focus sealed tube'
_diffrn_radiation_type MoK\a
_diffrn_radiation_wavelength 0.71073
_diffrn_reflns_av_R_equivalents 0.0388
_diffrn_reflns_av_sigmaI/netI 0.0256
_diffrn_reflns_limit_h_max 20
_diffrn_reflns_limit_h_min -20
_diffrn_reflns_limit_k_max 23
_diffrn_reflns_limit_k_min -22
_diffrn_reflns_limit_l_max 24
_diffrn_reflns_limit_l_min -24
_diffrn_reflns_number 209835
_diffrn_reflns_theta_full 30.51
_diffrn_reflns_theta_max 30.51
_diffrn_reflns_theta_min 3.58
_diffrn_standards_number 0
_exptl_absorpt_coefficient_mu 1.215
_exptl_absorpt_correction_T_max 0.9090
_exptl_absorpt_correction_T_min 0.8200
_exptl_absorpt_correction_type multi-scan
_exptl_absorpt_process_details
;
(SADABS; Sheldrick, 1997)
;
_exptl_crystal_colour pink
_exptl_crystal_density_diffrn 1.738
_exptl_crystal_density_method 'not measured'
_exptl_crystal_description block
_exptl_crystal_F_000 1944
_exptl_crystal_size_max 0.17
_exptl_crystal_size_mid 0.12
_exptl_crystal_size_min 0.08
_refine_diff_density_max 2.294
_refine_diff_density_min -3.956
_refine_ls_extinction_method none
_refine_ls_goodness_of_fit_ref 1.060
_refine_ls_hydrogen_treatment constr
_refine_ls_matrix_type full
_refine_ls_number_parameters 970
_refine_ls_number_reflns 22527
_refine_ls_number_restraints 18
_refine_ls_restrained_S_all 1.061
_refine_ls_R_factor_all 0.0656
_refine_ls_R_factor_gt 0.0480
_refine_ls_shift/su_max 0.001
_refine_ls_shift/su_mean 0.000
_refine_ls_structure_factor_coef Fsqd
_refine_ls_weighting_details 'calc w=1/[\s^2^(Fo^2^)+(0.0699P)^2^+12.1066P] where P=(Fo^2^+2Fc^2^)/3'
_refine_ls_weighting_scheme calc
_refine_ls_wR_factor_gt 0.1347
_refine_ls_wR_factor_ref 0.1486
_reflns_number_gt 17706
_reflns_number_total 22527
_reflns_threshold_expression I>2\s(I)
_cod_data_source_file tk5024.cif
_cod_data_source_block I
_cod_database_code 2232970
_cod_database_fobs_code 2232970

loop_
_symmetry_equiv_pos_as_xyz
'x, y, z'
'-x, -y, -z'

loop_
_atom_site_type_symbol
_atom_site_label
_atom_site_fract_x
_atom_site_fract_y
_atom_site_fract_z
_atom_site_U_iso_or_equiv
_atom_site_adp_type
_atom_site_calc_flag
_atom_site_refinement_flags
_atom_site_occupancy
_atom_site_symmetry_multiplicity
_atom_site_disorder_assembly
_atom_site_disorder_group
Mo Mo1 0.99683(3) 0.24876(3) 0.75335(2) 0.03534(9) Uani d . 1 1 . .
Mo Mo2 0.61312(2) 0.99765(2) 0.42363(2) 0.03034(8) Uani d . 1 1 . .
Mo Mo3 0.40308(2) 1.04781(2) 0.39193(2) 0.03038(8) Uani d . 1 1 . .
Mo Mo4 0.40962(2) 0.85933(2) 0.45345(2) 0.02699(8) Uani d . 1 1 . .
Mo Mo5 0.62578(3) 0.47005(3) 1.09704(2) 0.03444(9) Uani d . 1 1 . .
Mo Mo6 0.60936(3) 0.54152(2) 0.91657(2) 0.03324(9) Uani d . 1 1 . .
Mo Mo7 0.44810(3) 0.36044(2) 0.94262(2) 0.03202(8) Uani d . 1 1 . .
O O1 0.5068(2) 0.8872(2) 0.39356(17) 0.0319(6) Uani d . 1 1 . .
O O2 0.5081(2) 1.0402(2) 0.35091(17) 0.0347(6) Uani d . 1 1 . .
O O3 0.3406(2) 0.9289(2) 0.37963(17) 0.0323(6) Uani d . 1 1 . .
O O4 0.5000 1.0000 0.5000 0.0235(7) Uani d S 1 2 . .
O O5 0.6645(2) 0.9530(2) 0.51771(18) 0.0333(6) Uani d . 1 1 . .
O O6 0.6889(3) 0.9911(2) 0.3638(2) 0.0444(8) Uani d . 1 1 . .
O O7 0.6644(2) 1.1105(2) 0.47321(18) 0.0322(6) Uani d . 1 1 . .
O O8 0.3311(3) 1.0869(2) 0.3187(2) 0.0473(8) Uani d . 1 1 . .
O O9 0.5019(2) 0.8446(2) 0.54449(18) 0.0328(6) Uani d . 1 1 . .
O O10 0.3399(2) 0.7580(2) 0.41485(19) 0.0358(6) Uani d . 1 1 . .
O O11 0.6876(2) 0.5073(2) 1.0047(2) 0.0387(7) Uani d . 1 1 . .
O O12 0.5612(2) 0.3641(2) 1.0337(2) 0.0395(7) Uani d . 1 1 . .
O O13 0.5383(2) 0.4161(2) 0.8841(2) 0.0383(7) Uani d . 1 1 . .
O O14 0.5000 0.5000 1.0000 0.0268(7) Uani d S 1 2 . .
O O15 0.7210(3) 0.4530(3) 1.1671(2) 0.0492(9) Uani d . 1 1 . .
O O16 0.5231(2) 0.4508(2) 1.14961(19) 0.0397(7) Uani d . 1 1 . .
O O17 0.6230(2) 0.6448(2) 0.9692(2) 0.0381(7) Uani d . 1 1 . .
O O18 0.6811(3) 0.5688(3) 0.8502(2) 0.0496(9) Uani d . 1 1 . .
O O19 0.3487(2) 0.4064(2) 0.88400(19) 0.0368(7) Uani d . 1 1 . .
O O20 0.4043(3) 0.2565(2) 0.9048(2) 0.0444(8) Uani d . 1 1 . .
N N1 0.9233(2) 0.2980(2) 0.65073(19) 0.0254(6) Uani d . 1 1 . .
N N2 1.0224(2) 0.3776(2) 0.79494(18) 0.0238(6) Uani d . 1 1 . .
N N3 0.8733(2) 0.20271(19) 0.80264(17) 0.0210(5) Uani d . 1 1 . .
N N4 1.0600(2) 0.2127(2) 0.86745(19) 0.0235(6) Uani d . 1 1 . .
N N5 0.9833(2) 0.1286(2) 0.6943(2) 0.0267(6) Uani d . 1 1 . .
N N6 1.1307(2) 0.27394(19) 0.71597(18) 0.0217(5) Uani d . 1 1 . .
C C1 0.8802(3) 0.2555(3) 0.5772(2) 0.0319(8) Uani d . 1 1 . .
H H1 0.8757 0.1965 0.5707 0.038 Uiso calc R 1 1 . .
C C2 0.8421(3) 0.2944(4) 0.5105(3) 0.0404(11) Uani d . 1 1 . .
H H2 0.8131 0.2623 0.4595 0.048 Uiso calc R 1 1 . .
C C3 0.8464(3) 0.3794(4) 0.5181(3) 0.0435(11) Uani d . 1 1 . .
C C4 0.8899(3) 0.4232(3) 0.5950(3) 0.0401(10) Uani d . 1 1 . .
H H4 0.8929 0.4816 0.6031 0.048 Uiso calc R 1 1 . .
C C5 0.9286(3) 0.3813(3) 0.6597(2) 0.0283(7) Uani d . 1 1 . .
C C6 0.9795(3) 0.4249(2) 0.7413(2) 0.0277(7) Uani d . 1 1 . .
C C7 0.9852(4) 0.5087(3) 0.7627(3) 0.0417(10) Uani d . 1 1 . .
H H7 0.9541 0.5405 0.7242 0.050 Uiso calc R 1 1 . .
C C8 1.0366(4) 0.5466(3) 0.8404(3) 0.0448(11) Uani d . 1 1 . .
C C9 1.0783(4) 0.4972(3) 0.8944(3) 0.0392(10) Uani d . 1 1 . .
H H9 1.1128 0.5202 0.9482 0.047 Uiso calc R 1 1 . .
C C10 1.0699(3) 0.4140(3) 0.8700(2) 0.0303(8) Uani d . 1 1 . .
H H10 1.0992 0.3810 0.9082 0.036 Uiso calc R 1 1 . .
C C11 0.8025(5) 0.4227(5) 0.4454(4) 0.070(2) Uani d . 1 1 . .
C C12 0.8343(7) 0.4023(7) 0.3717(4) 0.099(3) Uani d . 1 1 . .
H H12A 0.9078 0.4193 0.3841 0.149 Uiso calc R 1 1 . .
H H12B 0.8096 0.4342 0.3272 0.149 Uiso calc R 1 1 . .
H H12C 0.8062 0.3403 0.3560 0.149 Uiso calc R 1 1 . .
C C13 0.6889(5) 0.3903(7) 0.4301(6) 0.108(4) Uani d . 1 1 . .
H H13A 0.6656 0.3272 0.4229 0.162 Uiso calc R 1 1 . .
H H13B 0.6586 0.4136 0.3813 0.162 Uiso calc R 1 1 . .
H H13C 0.6693 0.4093 0.4764 0.162 Uiso calc R 1 1 . .
C C14 0.8397(7) 0.5214(6) 0.4618(5) 0.101(3) Uani d . 1 1 . .
H H14A 0.8149 0.5376 0.5062 0.152 Uiso calc R 1 1 . .
H H14B 0.8146 0.5476 0.4131 0.152 Uiso calc R 1 1 . .
H H14C 0.9134 0.5418 0.4766 0.152 Uiso calc R 1 1 . .
C C15 1.0444(6) 0.6384(4) 0.8650(4) 0.0672(19) Uani d . 1 1 . .
C C16 1.1517(8) 0.6888(5) 0.9009(7) 0.122(4) Uani d U 1 1 . .
H H16A 1.1738 0.6710 0.9550 0.183 Uiso calc R 1 1 . .
H H16B 1.1588 0.7504 0.9044 0.183 Uiso calc R 1 1 . .
H H16C 1.1932 0.6780 0.8667 0.183 Uiso calc R 1 1 . .
C C17 0.9779(6) 0.6346(4) 0.9231(4) 0.070(2) Uani d U 1 1 . .
H H17A 0.9075 0.6056 0.8949 0.106 Uiso calc R 1 1 . .
H H17B 0.9853 0.6932 0.9427 0.106 Uiso calc R 1 1 . .
H H17C 0.9981 0.6024 0.9689 0.106 Uiso calc R 1 1 . .
C C18 1.0087(11) 0.6861(5) 0.7917(6) 0.127(5) Uani d U 1 1 . .
H H18A 1.0446 0.6821 0.7506 0.191 Uiso calc R 1 1 . .
H H18B 1.0226 0.7469 0.8089 0.191 Uiso calc R 1 1 . .
H H18C 0.9363 0.6597 0.7690 0.191 Uiso calc R 1 1 . .
C C19 0.7789(3) 0.1996(3) 0.7651(2) 0.0259(7) Uani d . 1 1 . .
H H19 0.7669 0.2197 0.7127 0.031 Uiso calc R 1 1 . .
C C20 0.6987(3) 0.1684(3) 0.7992(2) 0.0301(8) Uani d . 1 1 . .
H H20 0.6330 0.1661 0.7699 0.036 Uiso calc R 1 1 . .
C C21 0.7144(3) 0.1405(3) 0.8764(2) 0.0289(7) Uani d . 1 1 A .
C C22 0.8135(3) 0.1458(2) 0.9165(2) 0.0244(7) Uani d . 1 1 . .
H H22 0.8279 0.1288 0.9700 0.029 Uiso calc R 1 1 . .
C C23 0.8901(2) 0.1759(2) 0.8780(2) 0.0203(6) Uani d . 1 1 . .
C C24 0.9968(2) 0.1808(2) 0.9155(2) 0.0199(6) Uani d . 1 1 . .
C C25 1.0304(3) 0.1568(2) 0.9913(2) 0.0237(6) Uani d . 1 1 . .
H H25 0.9844 0.1351 1.0235 0.028 Uiso calc R 1 1 . .
C C26 1.1327(3) 0.1641(2) 1.0216(2) 0.0259(7) Uani d . 1 1 B .
C C27 1.1951(3) 0.1945(3) 0.9713(2) 0.0297(8) Uani d . 1 1 . .
H H27 1.2643 0.1991 0.9885 0.036 Uiso calc R 1 1 . .
C C28 1.1570(3) 0.2183(3) 0.8961(2) 0.0294(8) Uani d . 1 1 . .
H H28 1.2017 0.2398 0.8628 0.035 Uiso calc R 1 1 . .
C C29 0.6257(3) 0.1030(3) 0.9135(3) 0.0362(9) Uani d . 1 1 . .
C C30 0.6580(5) 0.0679(5) 0.9960(4) 0.0426(17) Uani d P 0.707(9) 1 A -1
H H30A 0.6887 0.0232 0.9892 0.064 Uiso calc PR 0.707(9) 1 A -1
H H30B 0.5990 0.0432 1.0172 0.064 Uiso calc PR 0.707(9) 1 A -1
H H30C 0.7068 0.1150 1.0340 0.064 Uiso calc PR 0.707(9) 1 A -1
C C31 0.5490(5) 0.0297(6) 0.8561(5) 0.051(2) Uani d P 0.707(9) 1 A -1
H H31A 0.5190 0.0529 0.8071 0.077 Uiso calc PR 0.707(9) 1 A -1
H H31B 0.4963 -0.0007 0.8822 0.077 Uiso calc PR 0.707(9) 1 A -1
H H31C 0.5821 -0.0104 0.8418 0.077 Uiso calc PR 0.707(9) 1 A -1
C C32 0.5837(6) 0.1759(6) 0.9269(5) 0.0494(19) Uani d P 0.707(9) 1 A -1
H H32A 0.6355 0.2215 0.9647 0.074 Uiso calc PR 0.707(9) 1 A -1
H H32B 0.5253 0.1535 0.9494 0.074 Uiso calc PR 0.707(9) 1 A -1
H H32C 0.5633 0.1995 0.8753 0.074 Uiso calc PR 0.707(9) 1 A -1
C C30' 0.6101(14) 0.0063(12) 0.9219(15) 0.057(6) Uani d P 0.293(9) 1 A -2
H H30D 0.5505 -0.0188 0.9424 0.086 Uiso calc PR 0.293(9) 1 A -2
H H30E 0.6692 -0.0013 0.9597 0.086 Uiso calc PR 0.293(9) 1 A -2
H H30F 0.6006 -0.0227 0.8691 0.086 Uiso calc PR 0.293(9) 1 A -2
C C31' 0.5185(13) 0.1027(18) 0.8539(13) 0.065(7) Uani d P 0.293(9) 1 A -2
H H31D 0.5101 0.0747 0.8009 0.098 Uiso calc PR 0.293(9) 1 A -2
H H31E 0.5176 0.1622 0.8479 0.098 Uiso calc PR 0.293(9) 1 A -2
H H31F 0.4634 0.0712 0.8772 0.098 Uiso calc PR 0.293(9) 1 A -2
C C32' 0.6384(16) 0.1491(15) 0.9917(13) 0.061(6) Uani d P 0.293(9) 1 A -2
H H32D 0.5749 0.1309 1.0078 0.091 Uiso calc PR 0.293(9) 1 A -2
H H32E 0.6581 0.2113 0.9864 0.091 Uiso calc PR 0.293(9) 1 A -2
H H32F 0.6907 0.1355 1.0329 0.091 Uiso calc PR 0.293(9) 1 A -2
C C33 1.1731(3) 0.1390(3) 1.1056(2) 0.0326(8) Uani d . 1 1 . .
C C34 1.1487(5) 0.1907(4) 1.1679(3) 0.0394(14) Uani d P 0.769(8) 1 B -3
H H34A 1.0757 0.1781 1.1570 0.059 Uiso calc PR 0.769(8) 1 B -3
H H34B 1.1802 0.2524 1.1647 0.059 Uiso calc PR 0.769(8) 1 B -3
H H34C 1.1745 0.1747 1.2221 0.059 Uiso calc PR 0.769(8) 1 B -3
C C35 1.1306(5) 0.0446(4) 1.1088(4) 0.0413(15) Uani d P 0.769(8) 1 B -3
H H35A 1.0583 0.0297 1.1045 0.062 Uiso calc PR 0.769(8) 1 B -3
H H35B 1.1637 0.0274 1.1602 0.062 Uiso calc PR 0.769(8) 1 B -3
H H35C 1.1415 0.0144 1.0640 0.062 Uiso calc PR 0.769(8) 1 B -3
C C36 1.2911(5) 0.1643(5) 1.1269(4) 0.0484(18) Uani d P 0.769(8) 1 B -3
H H36A 1.3160 0.1517 1.1826 0.073 Uiso calc PR 0.769(8) 1 B -3
H H36B 1.3195 0.2260 1.1214 0.073 Uiso calc PR 0.769(8) 1 B -3
H H36C 1.3112 0.1310 1.0899 0.073 Uiso calc PR 0.769(8) 1 B -3
C C34' 1.072(2) 0.0766(17) 1.1417(13) 0.051(6) Uani d P 0.231(8) 1 B -4
H H34D 1.0981 0.0539 1.1925 0.077 Uiso calc PR 0.231(8) 1 B -4
H H34E 1.0304 0.0286 1.1017 0.077 Uiso calc PR 0.231(8) 1 B -4
H H34F 1.0318 0.1125 1.1512 0.077 Uiso calc PR 0.231(8) 1 B -4
C C35' 1.220(2) 0.0699(15) 1.0977(13) 0.050(7) Uani d P 0.231(8) 1 B -4
H H35D 1.2573 0.0830 1.0560 0.076 Uiso calc PR 0.231(8) 1 B -4
H H35E 1.1670 0.0142 1.0824 0.076 Uiso calc PR 0.231(8) 1 B -4
H H35F 1.2658 0.0673 1.1494 0.076 Uiso calc PR 0.231(8) 1 B -4
C C36' 1.2255(17) 0.2049(12) 1.1630(10) 0.038(5) Uani d P 0.231(8) 1 B -4
H H36D 1.2510 0.1818 1.2136 0.056 Uiso calc PR 0.231(8) 1 B -4
H H36E 1.1813 0.2375 1.1717 0.056 Uiso calc PR 0.231(8) 1 B -4
H H36F 1.2821 0.2431 1.1452 0.056 Uiso calc PR 0.231(8) 1 B -4
C C37 0.9049(3) 0.0565(3) 0.6843(3) 0.0324(8) Uani d . 1 1 . .
H H37 0.8451 0.0604 0.6961 0.039 Uiso calc R 1 1 . .
C C38 0.9063(3) -0.0231(3) 0.6579(3) 0.0330(8) Uani d . 1 1 . .
H H38 0.8478 -0.0719 0.6503 0.040 Uiso calc R 1 1 . .
C C39 0.9934(3) -0.0316(2) 0.6425(2) 0.0279(7) Uani d . 1 1 . .
C C40 1.0754(3) 0.0438(2) 0.6528(2) 0.0272(7) Uani d . 1 1 . .
H H40 1.1367 0.0412 0.6431 0.033 Uiso calc R 1 1 . .
C C41 1.0677(3) 0.1224(2) 0.6770(2) 0.0233(6) Uani d . 1 1 . .
C C42 1.1493(3) 0.2056(2) 0.6846(2) 0.0217(6) Uani d . 1 1 . .
C C43 1.2370(3) 0.2160(2) 0.6605(2) 0.0262(7) Uani d . 1 1 . .
H H43 1.2486 0.1673 0.6391 0.031 Uiso calc R 1 1 . .
C C44 1.3089(3) 0.2975(3) 0.6675(2) 0.0259(7) Uani d . 1 1 . .
C C45 1.2886(3) 0.3659(2) 0.7003(2) 0.0256(7) Uani d . 1 1 . .
H H45 1.3353 0.4223 0.7067 0.031 Uiso calc R 1 1 . .
C C46 1.1997(3) 0.3517(2) 0.7237(2) 0.0239(7) Uani d . 1 1 . .
H H46 1.1872 0.3993 0.7463 0.029 Uiso calc R 1 1 . .
C C47 1.0013(4) -0.1181(3) 0.6144(3) 0.0361(9) Uani d . 1 1 . .
C C48 0.9069(5) -0.1927(4) 0.6133(5) 0.072(2) Uani d . 1 1 . .
H H48A 0.8500 -0.1852 0.5725 0.108 Uiso calc R 1 1 . .
H H48B 0.8926 -0.1936 0.6665 0.108 Uiso calc R 1 1 . .
H H48C 0.9173 -0.2471 0.6000 0.108 Uiso calc R 1 1 . .
C C49 1.0902(5) -0.1373(4) 0.6736(5) 0.0699(19) Uani d . 1 1 . .
H H49A 1.0912 -0.1951 0.6592 0.105 Uiso calc R 1 1 . .
H H49B 1.0823 -0.1344 0.7288 0.105 Uiso calc R 1 1 . .
H H49C 1.1534 -0.0946 0.6704 0.105 Uiso calc R 1 1 . .
C C50 1.0258(9) -0.1114(4) 0.5349(4) 0.106(4) Uani d . 1 1 . .
H H50A 0.9729 -0.0967 0.4954 0.158 Uiso calc R 1 1 . .
H H50B 1.0306 -0.1667 0.5169 0.158 Uiso calc R 1 1 . .
H H50C 1.0902 -0.0663 0.5398 0.158 Uiso calc R 1 1 . .
C C51 1.4068(3) 0.3083(3) 0.6431(3) 0.0315(8) Uani d . 1 1 . .
C C52 1.4673(3) 0.2620(3) 0.7014(3) 0.0355(9) Uani d . 1 1 . .
H H52A 1.4844 0.2895 0.7562 0.053 Uiso calc R 1 1 . .
H H52B 1.5292 0.2654 0.6854 0.053 Uiso calc R 1 1 . .
H H52C 1.4274 0.2014 0.7002 0.053 Uiso calc R 1 1 . .
C C53 1.3823(3) 0.2681(3) 0.5561(3) 0.0400(10) Uani d . 1 1 . .
H H53A 1.4450 0.2748 0.5403 0.060 Uiso calc R 1 1 . .
H H53B 1.3416 0.2973 0.5194 0.060 Uiso calc R 1 1 . .
H H53C 1.3448 0.2067 0.5534 0.060 Uiso calc R 1 1 . .
C C54 1.4687(4) 0.4031(3) 0.6466(4) 0.0453(11) Uani d . 1 1 . .
H H54A 1.4867 0.4290 0.7021 0.068 Uiso calc R 1 1 . .
H H54B 1.4290 0.4337 0.6107 0.068 Uiso calc R 1 1 . .
H H54C 1.5300 0.4074 0.6294 0.068 Uiso calc R 1 1 . .
N N100 0.7462(11) 0.5880(7) 0.6388(8) 0.153(5) Uani d . 1 1 . .
C C100 0.6882(10) 0.6173(7) 0.6509(7) 0.101(3) Uani d . 1 1 . .
C C101 0.6161(8) 0.6533(7) 0.6666(6) 0.101(3) Uani d . 1 1 . .
H H10A 0.5500 0.6231 0.6310 0.152 Uiso calc R 1 1 . .
H H10B 0.6351 0.7145 0.6566 0.152 Uiso calc R 1 1 . .
H H10C 0.6133 0.6474 0.7230 0.152 Uiso calc R 1 1 . .
N N101 0.8348(6) 0.3898(5) 0.9056(5) 0.098(2) Uani d . 1 1 . .
C C102 0.7866(5) 0.4003(5) 0.8441(5) 0.0668(17) Uani d . 1 1 . .
C C103 0.7270(5) 0.4129(5) 0.7680(5) 0.074(2) Uani d . 1 1 . .
H H10D 0.6604 0.4112 0.7735 0.112 Uiso calc R 1 1 . .
H H10E 0.7199 0.3671 0.7277 0.112 Uiso calc R 1 1 . .
H H10F 0.7599 0.4690 0.7505 0.112 Uiso calc R 1 1 . .
N N102 0.3105(8) 0.8518(8) 0.7853(8) 0.151(4) Uani d . 1 1 . .
C C104 0.3658(7) 0.8141(6) 0.7863(6) 0.092(3) Uani d . 1 1 . .
C C105 0.4404(8) 0.7694(7) 0.7885(8) 0.129(4) Uani d . 1 1 . .
H H10G 0.4593 0.7730 0.7370 0.194 Uiso calc R 1 1 . .
H H10H 0.4119 0.7088 0.7977 0.194 Uiso calc R 1 1 . .
H H10I 0.5002 0.7966 0.8324 0.194 Uiso calc R 1 1 . .
N N103 0.1269(7) -0.0439(5) 0.8867(4) 0.098(2) Uani d . 1 1 . .
C C106 0.1899(6) -0.0034(4) 0.8614(4) 0.0673(18) Uani d . 1 1 . .
C C107 0.2727(5) 0.0497(4) 0.8297(4) 0.0632(16) Uani d . 1 1 . .
H H10J 0.3230 0.0895 0.8734 0.095 Uiso calc R 1 1 . .
H H10K 0.2464 0.0828 0.7870 0.095 Uiso calc R 1 1 . .
H H10L 0.3038 0.0124 0.8076 0.095 Uiso calc R 1 1 . .

loop_
_atom_site_aniso_label
_atom_site_aniso_U_11
_atom_site_aniso_U_22
_atom_site_aniso_U_33
_atom_site_aniso_U_12
_atom_site_aniso_U_13
_atom_site_aniso_U_23
Mo1 0.03491(18) 0.0378(2) 0.03418(19) 0.01294(15) 0.00823(15) 0.00203(15)
Mo2 0.02350(15) 0.03969(19) 0.02892(16) 0.00788(13) 0.01123(12) -0.00434(14)
Mo3 0.02459(15) 0.03874(19) 0.02395(16) 0.01084(13) -0.00232(12) 0.00086(13)
Mo4 0.02027(14) 0.03305(17) 0.02492(15) 0.00682(12) 0.00255(11) -0.00479(12)
Mo5 0.02564(16) 0.0380(2) 0.03497(19) 0.00841(14) 0.00081(13) -0.00321(15)
Mo6 0.02785(16) 0.03568(19) 0.03500(18) 0.00374(14) 0.01365(14) -0.00431(14)
Mo7 0.02650(16) 0.02871(17) 0.03661(19) 0.00291(13) 0.00745(13) -0.00894(14)
O1 0.0261(13) 0.0410(16) 0.0277(14) 0.0088(12) 0.0077(11) -0.0054(12)
O2 0.0353(15) 0.0452(17) 0.0224(13) 0.0102(13) 0.0078(11) -0.0004(12)
O3 0.0235(12) 0.0409(16) 0.0268(13) 0.0090(11) -0.0028(10) -0.0060(12)
O4 0.0186(15) 0.0321(19) 0.0186(16) 0.0076(14) 0.0031(12) -0.0037(14)
O5 0.0228(12) 0.0414(16) 0.0370(15) 0.0153(12) 0.0031(11) -0.0041(13)
O6 0.0398(17) 0.052(2) 0.0465(19) 0.0106(15) 0.0245(15) -0.0067(16)
O7 0.0224(12) 0.0369(15) 0.0358(15) 0.0049(11) 0.0101(11) -0.0029(12)
O8 0.0429(18) 0.053(2) 0.0386(18) 0.0158(16) -0.0041(14) 0.0070(15)
O9 0.0292(14) 0.0378(16) 0.0304(14) 0.0117(12) 0.0040(11) 0.0006(12)
O10 0.0273(14) 0.0351(16) 0.0403(16) 0.0062(12) 0.0042(12) -0.0050(13)
O11 0.0240(13) 0.0450(18) 0.0469(18) 0.0089(12) 0.0109(12) -0.0043(14)
O12 0.0353(16) 0.0366(16) 0.0467(18) 0.0130(13) 0.0083(14) -0.0016(14)
O13 0.0338(15) 0.0399(17) 0.0388(16) 0.0050(13) 0.0133(13) -0.0103(13)
O14 0.0210(16) 0.0294(19) 0.0272(18) 0.0051(14) 0.0043(14) -0.0081(15)
O15 0.0374(17) 0.056(2) 0.048(2) 0.0179(16) -0.0046(15) -0.0009(17)
O16 0.0398(16) 0.0462(18) 0.0309(15) 0.0098(14) 0.0095(13) 0.0009(13)
O17 0.0333(15) 0.0335(16) 0.0433(17) 0.0016(12) 0.0134(13) -0.0031(13)
O18 0.0465(19) 0.053(2) 0.051(2) 0.0070(16) 0.0275(17) 0.0001(17)
O19 0.0259(13) 0.0387(16) 0.0369(16) 0.0034(12) -0.0001(12) -0.0105(13)
O20 0.0376(17) 0.0375(17) 0.055(2) 0.0061(14) 0.0123(15) -0.0139(15)
N1 0.0239(14) 0.0329(16) 0.0217(14) 0.0089(12) 0.0099(11) 0.0015(12)
N2 0.0241(14) 0.0267(15) 0.0227(14) 0.0080(12) 0.0095(11) -0.0003(12)
N3 0.0213(13) 0.0230(14) 0.0183(13) 0.0083(11) 0.0027(10) -0.0032(11)
N4 0.0177(12) 0.0233(14) 0.0264(15) 0.0044(11) 0.0021(11) 0.0023(12)
N5 0.0214(13) 0.0250(15) 0.0318(16) 0.0060(12) 0.0048(12) 0.0003(12)
N6 0.0234(13) 0.0198(13) 0.0213(13) 0.0069(11) 0.0045(11) 0.0014(11)
C1 0.0264(17) 0.047(2) 0.0200(16) 0.0073(16) 0.0065(13) -0.0013(16)
C2 0.0266(18) 0.067(3) 0.0211(18) 0.0058(19) 0.0041(14) 0.0053(19)
C3 0.029(2) 0.066(3) 0.033(2) 0.012(2) 0.0067(16) 0.020(2)
C4 0.037(2) 0.048(3) 0.040(2) 0.019(2) 0.0098(18) 0.021(2)
C5 0.0274(17) 0.034(2) 0.0285(18) 0.0127(15) 0.0118(14) 0.0082(15)
C6 0.0281(17) 0.0251(17) 0.0330(19) 0.0088(14) 0.0128(15) 0.0031(15)
C7 0.057(3) 0.030(2) 0.048(3) 0.019(2) 0.024(2) 0.0078(19)
C8 0.060(3) 0.025(2) 0.056(3) 0.0067(19) 0.033(2) -0.0047(19)
C9 0.041(2) 0.034(2) 0.038(2) 0.0001(18) 0.0160(18) -0.0110(18)
C10 0.0303(18) 0.0298(19) 0.0277(18) 0.0043(15) 0.0078(15) -0.0072(15)
C11 0.051(3) 0.099(5) 0.051(3) 0.020(3) 0.000(3) 0.041(3)
C12 0.097(6) 0.156(9) 0.037(3) 0.029(6) 0.014(3) 0.046(4)
C13 0.047(4) 0.151(9) 0.115(7) 0.033(5) -0.005(4) 0.078(6)
C14 0.109(7) 0.100(6) 0.082(5) 0.036(5) -0.007(5) 0.060(5)
C15 0.107(5) 0.028(2) 0.073(4) 0.015(3) 0.040(4) -0.006(3)
C16 0.150(9) 0.039(4) 0.177(10) -0.017(4) 0.100(8) -0.032(5)
C17 0.126(6) 0.042(3) 0.070(4) 0.044(4) 0.052(4) 0.006(3)
C18 0.282(14) 0.047(4) 0.106(7) 0.079(6) 0.109(8) 0.030(4)
C19 0.0214(15) 0.0330(19) 0.0221(16) 0.0089(14) 0.0027(12) -0.0023(14)
C20 0.0216(16) 0.038(2) 0.0314(19) 0.0118(15) 0.0054(14) -0.0007(16)
C21 0.0249(16) 0.0317(19) 0.0326(19) 0.0091(14) 0.0118(14) -0.0029(15)
C22 0.0260(16) 0.0257(17) 0.0244(16) 0.0098(13) 0.0096(13) 0.0012(13)
C23 0.0212(14) 0.0189(15) 0.0204(15) 0.0071(12) 0.0038(12) -0.0026(12)
C24 0.0212(14) 0.0168(14) 0.0220(15) 0.0062(12) 0.0055(12) -0.0009(12)
C25 0.0294(17) 0.0214(16) 0.0218(16) 0.0096(13) 0.0070(13) 0.0010(13)
C26 0.0338(18) 0.0197(16) 0.0226(16) 0.0118(14) -0.0003(13) -0.0001(13)
C27 0.0215(16) 0.0288(18) 0.0325(19) 0.0062(14) -0.0030(14) 0.0047(15)
C28 0.0201(15) 0.033(2) 0.0314(19) 0.0068(14) 0.0013(13) 0.0078(15)
C29 0.0258(18) 0.050(3) 0.039(2) 0.0131(17) 0.0161(16) 0.0061(19)
C30 0.027(3) 0.064(5) 0.039(3) 0.011(3) 0.016(2) 0.016(3)
C31 0.025(3) 0.066(5) 0.052(4) -0.001(3) 0.012(3) -0.005(4)
C32 0.042(4) 0.068(5) 0.055(4) 0.034(4) 0.022(3) 0.008(4)
C30' 0.039(9) 0.043(10) 0.095(16) 0.008(7) 0.033(10) 0.022(10)
C31' 0.033(8) 0.12(2) 0.056(12) 0.027(11) 0.022(8) 0.023(12)
C32' 0.055(11) 0.072(14) 0.071(13) 0.021(10) 0.044(10) 0.004(11)
C33 0.039(2) 0.037(2) 0.0243(18) 0.0197(17) 0.0015(15) 0.0054(16)
C34 0.050(4) 0.045(3) 0.024(3) 0.020(3) 0.002(2) 0.001(2)
C35 0.060(4) 0.031(3) 0.035(3) 0.018(3) 0.009(3) 0.011(2)
C36 0.036(3) 0.074(5) 0.036(3) 0.022(3) 0.003(2) 0.023(3)
C34' 0.067(15) 0.057(14) 0.030(10) 0.024(12) 0.007(9) 0.021(10)
C35' 0.087(19) 0.041(12) 0.033(10) 0.044(13) 0.001(10) 0.008(8)
C36' 0.056(13) 0.032(9) 0.018(7) 0.018(9) -0.009(7) -0.008(6)
C37 0.0238(17) 0.0276(19) 0.044(2) 0.0052(14) 0.0083(16) -0.0027(17)
C38 0.0284(18) 0.0238(18) 0.043(2) 0.0041(14) 0.0069(16) -0.0012(16)
C39 0.0347(19) 0.0243(17) 0.0231(17) 0.0083(15) 0.0056(14) -0.0022(14)
C40 0.0311(18) 0.0268(18) 0.0250(17) 0.0088(14) 0.0095(14) 0.0000(14)
C41 0.0237(15) 0.0247(16) 0.0219(16) 0.0076(13) 0.0061(12) 0.0007(13)
C42 0.0226(15) 0.0233(16) 0.0194(15) 0.0082(13) 0.0043(12) 0.0014(12)
C43 0.0254(16) 0.0261(17) 0.0284(18) 0.0091(14) 0.0078(14) 0.0001(14)
C44 0.0247(16) 0.0297(18) 0.0246(17) 0.0094(14) 0.0076(13) 0.0047(14)
C45 0.0239(16) 0.0219(16) 0.0296(18) 0.0045(13) 0.0077(13) 0.0035(14)
C46 0.0231(15) 0.0240(16) 0.0247(16) 0.0078(13) 0.0053(13) 0.0008(13)
C47 0.048(2) 0.0223(18) 0.039(2) 0.0076(17) 0.0171(19) -0.0019(16)
C48 0.061(4) 0.039(3) 0.107(6) 0.006(3) 0.018(4) -0.023(3)
C49 0.076(4) 0.039(3) 0.096(5) 0.028(3) 0.010(4) 0.005(3)
C50 0.252(12) 0.045(3) 0.057(4) 0.061(5) 0.090(6) 0.010(3)
C51 0.0276(17) 0.034(2) 0.033(2) 0.0085(15) 0.0111(15) 0.0019(16)
C52 0.0311(19) 0.044(2) 0.036(2) 0.0175(18) 0.0098(16) -0.0013(18)
C53 0.037(2) 0.054(3) 0.037(2) 0.018(2) 0.0172(18) 0.006(2)
C54 0.034(2) 0.038(2) 0.069(3) 0.0072(18) 0.027(2) 0.008(2)
N100 0.188(12) 0.114(8) 0.193(12) 0.050(8) 0.111(10) 0.065(8)
C100 0.122(9) 0.082(7) 0.094(7) 0.018(6) 0.034(6) 0.035(5)
C101 0.100(7) 0.103(7) 0.079(6) 0.016(6) 0.003(5) 0.016(5)
N101 0.083(5) 0.105(6) 0.091(5) 0.016(4) 0.013(4) -0.012(4)
C102 0.049(3) 0.068(4) 0.077(5) 0.013(3) 0.012(3) -0.018(4)
C103 0.050(3) 0.082(5) 0.089(5) 0.027(3) 0.005(3) -0.016(4)
N102 0.115(8) 0.156(10) 0.206(12) 0.065(8) 0.053(8) 0.061(9)
C104 0.067(5) 0.080(6) 0.116(7) 0.012(4) 0.010(5) 0.023(5)
C105 0.090(7) 0.098(8) 0.187(13) 0.036(6) 0.004(8) -0.016(8)
N103 0.137(7) 0.090(5) 0.068(4) 0.016(5) 0.053(4) 0.012(4)
C106 0.106(6) 0.057(4) 0.042(3) 0.020(4) 0.031(3) 0.008(3)
C107 0.067(4) 0.059(4) 0.053(3) 0.013(3) 0.005(3) 0.012(3)

loop_
_atom_type_symbol
_atom_type_description
_atom_type_scat_dispersion_real
_atom_type_scat_dispersion_imag
_atom_type_scat_source
C C 0.0033 0.0016 'International Tables Vol C Tables 4.2.6.8 and 6.1.1.4'
H H 0.0000 0.0000 'International Tables Vol C Tables 4.2.6.8 and 6.1.1.4'
N N 0.0061 0.0033 'International Tables Vol C Tables 4.2.6.8 and 6.1.1.4'
O O 0.0106 0.0060 'International Tables Vol C Tables 4.2.6.8 and 6.1.1.4'
Mo Mo -1.6832 0.6857 'International Tables Vol C Tables 4.2.6.8 and 6.1.1.4'

loop_
_geom_angle_atom_site_label_1
_geom_angle_atom_site_label_2
_geom_angle_atom_site_label_3
_geom_angle_site_symmetry_1
_geom_angle_site_symmetry_3
_geom_angle
N1 Mo1 N2 . . 77.40(12)
N3 Mo1 N4 . . 76.77(11)
N5 Mo1 N6 . . 76.32(12)
N1 Mo1 N5 . . 96.61(13)
N2 Mo1 N4 . . 94.64(12)
N3 Mo1 N1 . . 97.09(11)
N3 Mo1 N2 . . 92.57(11)
N3 Mo1 N5 . . 96.63(12)
N4 Mo1 N5 . . 92.18(12)
N6 Mo1 N1 . . 93.56(11)
N6 Mo1 N2 . . 95.42(12)
N6 Mo1 N4 . . 93.45(11)
N1 Mo1 N4 . . 169.85(12)
N2 Mo1 N5 . . 169.60(12)
N3 Mo1 N6 . . 167.87(11)
O6 Mo2 O5 . . 103.56(16)
O6 Mo2 O7 . . 106.04(15)
O5 Mo2 O7 . . 91.98(14)
O6 Mo2 O1 . . 101.47(15)
O5 Mo2 O1 . . 88.35(13)
O7 Mo2 O1 . . 151.59(12)
O6 Mo2 O2 . . 103.23(16)
O5 Mo2 O2 . . 152.79(12)
O7 Mo2 O2 . . 85.14(13)
O1 Mo2 O2 . . 81.79(13)
O6 Mo2 O4 . . 176.21(12)
O5 Mo2 O4 . . 77.99(9)
O7 Mo2 O4 . . 77.26(8)
O1 Mo2 O4 . . 75.03(8)
O2 Mo2 O4 . . 74.98(8)
O8 Mo3 O2 . . 105.27(17)
O8 Mo3 O3 . . 104.80(16)
O2 Mo3 O3 . . 93.33(14)
O8 Mo3 O9 . 2_676 101.95(16)
O2 Mo3 O9 . 2_676 87.17(13)
O3 Mo3 O9 . 2_676 152.09(12)
O8 Mo3 O5 . 2_676 101.24(16)
O2 Mo3 O5 . 2_676 152.83(12)
O3 Mo3 O5 . 2_676 85.49(13)
O9 Mo3 O5 2_676 2_676 81.62(12)
O8 Mo3 O4 . . 175.76(14)
O2 Mo3 O4 . . 78.10(9)
O3 Mo3 O4 . . 77.34(8)
O9 Mo3 O4 2_676 . 75.47(8)
O5 Mo3 O4 2_676 . 75.16(8)
O10 Mo4 O9 . . 104.50(15)
O10 Mo4 O1 . . 102.31(14)
O9 Mo4 O1 . . 92.00(13)
O10 Mo4 O7 . 2_676 104.11(14)
O9 Mo4 O7 . 2_676 87.83(13)
O1 Mo4 O7 . 2_676 152.74(13)
O10 Mo4 O3 . . 101.32(14)
O9 Mo4 O3 . . 153.91(13)
O1 Mo4 O3 . . 86.04(13)
O7 Mo4 O3 2_676 . 82.35(13)
O10 Mo4 O4 . . 176.91(11)
O9 Mo4 O4 . . 78.57(10)
O1 Mo4 O4 . . 77.11(9)
O7 Mo4 O4 2_676 . 76.15(9)
O3 Mo4 O4 . . 75.64(8)
O15 Mo5 O16 . . 103.44(17)
O15 Mo5 O12 . . 105.14(17)
O16 Mo5 O12 . . 91.53(15)
O15 Mo5 O19 . 2_667 102.11(16)
O16 Mo5 O19 . 2_667 88.74(14)
O12 Mo5 O19 . 2_667 151.89(14)
O15 Mo5 O11 . . 102.95(17)
O16 Mo5 O11 . . 153.39(14)
O12 Mo5 O11 . . 84.85(14)
O19 Mo5 O11 2_667 . 82.48(14)
O15 Mo5 O14 . . 177.23(14)
O16 Mo5 O14 . . 78.19(10)
O12 Mo5 O14 . . 76.95(10)
O19 Mo5 O14 2_667 . 75.60(9)
O11 Mo5 O14 . . 75.31(9)
O18 Mo6 O17 . . 104.67(17)
O18 Mo6 O11 . . 105.66(17)
O17 Mo6 O11 . . 93.68(15)
O18 Mo6 O13 . . 102.15(16)
O17 Mo6 O13 . . 151.92(13)
O11 Mo6 O13 . . 86.92(15)
O18 Mo6 O16 . 2_667 101.09(17)
O17 Mo6 O16 . 2_667 86.14(14)
O11 Mo6 O16 . 2_667 152.35(14)
O13 Mo6 O16 . 2_667 80.70(14)
O18 Mo6 O14 . . 175.72(14)
O17 Mo6 O14 . . 77.29(10)
O11 Mo6 O14 . . 77.86(9)
O13 Mo6 O14 . . 75.41(9)
O16 Mo6 O14 2_667 . 75.14(9)
O20 Mo7 O13 . . 105.36(16)
O20 Mo7 O19 . . 102.41(16)
O13 Mo7 O19 . . 91.73(15)
O20 Mo7 O12 . . 104.03(16)
O13 Mo7 O12 . . 89.25(15)
O19 Mo7 O12 . . 152.27(13)
O20 Mo7 O17 . 2_667 101.04(15)
O13 Mo7 O17 . 2_667 153.51(13)
O19 Mo7 O17 . 2_667 84.65(14)
O12 Mo7 O17 . 2_667 82.26(14)
O20 Mo7 O14 . . 175.94(12)
O13 Mo7 O14 . . 78.68(10)
O19 Mo7 O14 . . 76.94(9)
O12 Mo7 O14 . . 76.09(10)
O17 Mo7 O14 2_667 . 74.93(9)
Mo4 O1 Mo2 . . 117.22(15)
Mo3 O2 Mo2 . . 116.84(14)
Mo3 O3 Mo4 . . 116.30(13)
Mo4 O4 Mo4 2_676 . 180.0
Mo4 O4 Mo3 2_676 . 89.884(13)
Mo4 O4 Mo3 . . 90.116(13)
Mo4 O4 Mo3 2_676 2_676 90.116(13)
Mo4 O4 Mo3 . 2_676 89.884(13)
Mo3 O4 Mo3 . 2_676 180.0000(10)
Mo4 O4 Mo2 2_676 . 90.137(13)
Mo4 O4 Mo2 . . 89.863(12)
Mo3 O4 Mo2 . . 90.059(13)
Mo3 O4 Mo2 2_676 . 89.941(13)
Mo4 O4 Mo2 2_676 2_676 89.863(13)
Mo4 O4 Mo2 . 2_676 90.137(13)
Mo3 O4 Mo2 . 2_676 89.941(13)
Mo3 O4 Mo2 2_676 2_676 90.059(13)
Mo2 O4 Mo2 . 2_676 180.0000(10)
Mo2 O5 Mo3 . 2_676 116.55(13)
Mo2 O7 Mo4 . 2_676 116.44(14)
Mo4 O9 Mo3 . 2_676 116.05(16)
Mo6 O11 Mo5 . . 116.84(15)
Mo5 O12 Mo7 . . 116.89(16)
Mo7 O13 Mo6 . . 116.06(15)
Mo7 O14 Mo7 . 2_667 180.0000(10)
Mo7 O14 Mo5 . 2_667 89.931(14)
Mo7 O14 Mo5 2_667 2_667 90.069(14)
Mo7 O14 Mo5 . . 90.069(14)
Mo7 O14 Mo5 2_667 . 89.931(14)
Mo5 O14 Mo5 2_667 . 180.0
Mo7 O14 Mo6 . 2_667 90.238(13)
Mo7 O14 Mo6 2_667 2_667 89.762(13)
Mo5 O14 Mo6 2_667 2_667 89.912(15)
Mo5 O14 Mo6 . 2_667 90.088(15)
Mo7 O14 Mo6 . . 89.762(13)
Mo7 O14 Mo6 2_667 . 90.238(13)
Mo5 O14 Mo6 2_667 . 90.088(15)
Mo5 O14 Mo6 . . 89.912(15)
Mo6 O14 Mo6 2_667 . 180.0
Mo5 O16 Mo6 . 2_667 116.20(16)
Mo6 O17 Mo7 . 2_667 117.07(16)
Mo7 O19 Mo5 . 2_667 116.61(14)
C5 N1 C1 . . 118.4(4)
C5 N1 Mo1 . . 115.7(3)
C1 N1 Mo1 . . 125.6(3)
C10 N2 C6 . . 117.9(3)
C10 N2 Mo1 . . 126.3(3)
C6 N2 Mo1 . . 115.6(2)
C19 N3 C23 . . 118.0(3)
C19 N3 Mo1 . . 124.4(2)
C23 N3 Mo1 . . 117.6(2)
C28 N4 C24 . . 117.5(3)
C28 N4 Mo1 . . 125.3(3)
C24 N4 Mo1 . . 117.2(2)
C37 N5 C41 . . 117.7(3)
C37 N5 Mo1 . . 125.8(3)
C41 N5 Mo1 . . 115.6(2)
C46 N6 C42 . . 118.4(3)
C46 N6 Mo1 . . 124.3(2)
C42 N6 Mo1 . . 117.2(2)
N1 C1 C2 . . 122.7(4)
N1 C1 H1 . . 118.7
C2 C1 H1 . . 118.7
C3 C2 C1 . . 120.1(4)
C3 C2 H2 . . 120.0
C1 C2 H2 . . 120.0
C2 C3 C4 . . 117.2(4)
C2 C3 C11 . . 120.7(5)
C4 C3 C11 . . 122.1(6)
C5 C4 C3 . . 120.3(5)
C5 C4 H4 . . 119.9
C3 C4 H4 . . 119.9
N1 C5 C4 . . 121.3(4)
N1 C5 C6 . . 115.7(3)
C4 C5 C6 . . 122.9(4)
N2 C6 C7 . . 121.4(4)
N2 C6 C5 . . 115.3(3)
C7 C6 C5 . . 123.3(4)
C6 C7 C8 . . 120.2(4)
C6 C7 H7 . . 119.9
C8 C7 H7 . . 119.9
C9 C8 C7 . . 117.6(4)
C9 C8 C15 . . 121.3(5)
C7 C8 C15 . . 121.1(5)
C8 C9 C10 . . 119.8(4)
C8 C9 H9 . . 120.1
C10 C9 H9 . . 120.1
N2 C10 C9 . . 123.1(4)
N2 C10 H10 . . 118.4
C9 C10 H10 . . 118.4
C12 C11 C13 . . 110.6(7)
C12 C11 C3 . . 111.0(6)
C13 C11 C3 . . 107.7(5)
C12 C11 C14 . . 107.0(7)
C13 C11 C14 . . 109.4(7)
C3 C11 C14 . . 111.1(5)
C11 C12 H12A . . 109.5
C11 C12 H12B . . 109.5
H12A C12 H12B . . 109.5
C11 C12 H12C . . 109.5
H12A C12 H12C . . 109.5
H12B C12 H12C . . 109.5
C11 C13 H13A . . 109.5
C11 C13 H13B . . 109.5
H13A C13 H13B . . 109.5
C11 C13 H13C . . 109.5
H13A C13 H13C . . 109.5
H13B C13 H13C . . 109.5
C11 C14 H14A . . 109.5
C11 C14 H14B . . 109.5
H14A C14 H14B . . 109.5
C11 C14 H14C . . 109.5
H14A C14 H14C . . 109.5
H14B C14 H14C . . 109.5
C16 C15 C8 . . 109.6(6)
C16 C15 C17 . . 113.0(7)
C8 C15 C17 . . 108.0(5)
C16 C15 C18 . . 105.6(8)
C8 C15 C18 . . 112.0(6)
C17 C15 C18 . . 108.7(7)
C15 C16 H16A . . 109.5
C15 C16 H16B . . 109.5
H16A C16 H16B . . 109.5
C15 C16 H16C . . 109.5
H16A C16 H16C . . 109.5
H16B C16 H16C . . 109.5
C15 C17 H17A . . 109.5
C15 C17 H17B . . 109.5
H17A C17 H17B . . 109.5
C15 C17 H17C . . 109.5
H17A C17 H17C . . 109.5
H17B C17 H17C . . 109.5
C15 C18 H18A . . 109.5
C15 C18 H18B . . 109.5
H18A C18 H18B . . 109.5
C15 C18 H18C . . 109.5
H18A C18 H18C . . 109.5
H18B C18 H18C . . 109.5
N3 C19 C20 . . 123.0(3)
N3 C19 H19 . . 118.5
C20 C19 H19 . . 118.5
C19 C20 C21 . . 119.8(3)
C19 C20 H20 . . 120.1
C21 C20 H20 . . 120.1
C20 C21 C22 . . 117.3(3)
C20 C21 C29 . . 120.2(4)
C22 C21 C29 . . 122.5(4)
C23 C22 C21 . . 119.9(3)
C23 C22 H22 . . 120.1
C21 C22 H22 . . 120.1
N3 C23 C22 . . 122.0(3)
N3 C23 C24 . . 114.9(3)
C22 C23 C24 . . 123.1(3)
N4 C24 C25 . . 121.9(3)
N4 C24 C23 . . 113.6(3)
C25 C24 C23 . . 124.5(3)
C24 C25 C26 . . 120.4(3)
C24 C25 H25 . . 119.8
C26 C25 H25 . . 119.8
C27 C26 C25 . . 116.9(3)
C27 C26 C33 . . 121.0(3)
C25 C26 C33 . . 122.0(4)
C26 C27 C28 . . 119.9(3)
C26 C27 H27 . . 120.0
C28 C27 H27 . . 120.0
N4 C28 C27 . . 123.3(4)
N4 C28 H28 . . 118.3
C27 C28 H28 . . 118.3
C32' C29 C31 . . 139.3(9)
C32' C29 C32 . . 53.6(10)
C31 C29 C32 . . 112.3(5)
C32' C29 C21 . . 112.5(8)
C31 C29 C21 . . 108.2(4)
C32 C29 C21 . . 107.5(4)
C32' C29 C30' . . 111.3(14)
C31 C29 C30' . . 54.0(10)
C32 C29 C30' . . 143.3(8)
C21 C29 C30' . . 109.2(7)
C32' C29 C30 . . 56.6(10)
C31 C29 C30 . . 108.8(5)
C32 C29 C30 . . 108.2(5)
C21 C29 C30 . . 111.9(4)
C30' C29 C30 . . 58.2(10)
C32' C29 C31' . . 108.3(12)
C31 C29 C31' . . 52.1(10)
C32 C29 C31' . . 61.5(10)
C21 C29 C31' . . 112.8(7)
C30' C29 C31' . . 102.3(13)
C30 C29 C31' . . 135.1(8)
C29 C30 H30A . . 109.5
C29 C30 H30B . . 109.5
C29 C30 H30C . . 109.5
C29 C31 H31A . . 109.5
C29 C31 H31B . . 109.5
C29 C31 H31C . . 109.5
C29 C32 H32A . . 109.5
C29 C32 H32B . . 109.5
C29 C32 H32C . . 109.5
C29 C30' H30D . . 109.5
C29 C30' H30E . . 109.5
H30D C30' H30E . . 109.5
C29 C30' H30F . . 109.5
H30D C30' H30F . . 109.5
H30E C30' H30F . . 109.5
C29 C31' H31D . . 109.5
C29 C31' H31E . . 109.5
H31D C31' H31E . . 109.5
C29 C31' H31F . . 109.5
H31D C31' H31F . . 109.5
H31E C31' H31F . . 109.5
C29 C32' H32D . . 109.5
C29 C32' H32E . . 109.5
H32D C32' H32E . . 109.5
C29 C32' H32F . . 109.5
H32D C32' H32F . . 109.5
H32E C32' H32F . . 109.5
C36' C33 C35 . . 133.3(9)
C36' C33 C35' . . 117.2(13)
C35 C33 C35' . . 51.3(12)
C36' C33 C26 . . 116.2(8)
C35 C33 C26 . . 109.6(4)
C35' C33 C26 . . 108.7(8)
C35 C33 C34 . . 112.5(5)
C35' C33 C34 . . 142.2(9)
C26 C33 C34 . . 109.0(4)
C36' C33 C36 . . 62.9(10)
C35 C33 C36 . . 109.1(5)
C35' C33 C36 . . 61.6(12)
C26 C33 C36 . . 110.7(4)
C34 C33 C36 . . 105.9(5)
C36' C33 C34' . . 105.9(14)
C35 C33 C34' . . 47.9(9)
C35' C33 C34' . . 97.7(15)
C26 C33 C34' . . 109.1(8)
C34 C33 C34' . . 68.0(9)
C36 C33 C34' . . 139.3(8)
C33 C34 H34A . . 109.5
C33 C34 H34B . . 109.5
C33 C34 H34C . . 109.5
C33 C35 H35A . . 109.5
C33 C35 H35B . . 109.5
C33 C35 H35C . . 109.5
C33 C36 H36A . . 109.5
C33 C36 H36B . . 109.5
C33 C36 H36C . . 109.5
C33 C34' H34D . . 109.5
C33 C34' H34E . . 109.5
C33 C34' H34F . . 109.5
C33 C35' H35D . . 109.5
C33 C35' H35E . . 109.5
C33 C35' H35F . . 109.5
C33 C36' H36D . . 109.5
C33 C36' H36E . . 109.5
C33 C36' H36F . . 109.5
N5 C37 C38 . . 123.5(4)
N5 C37 H37 . . 118.2
C38 C37 H37 . . 118.2
C37 C38 C39 . . 119.8(4)
C37 C38 H38 . . 120.1
C39 C38 H38 . . 120.1
C38 C39 C40 . . 116.7(4)
C38 C39 C47 . . 122.8(4)
C40 C39 C47 . . 120.5(4)
C41 C40 C39 . . 120.5(4)
C41 C40 H40 . . 119.8
C39 C40 H40 . . 119.8
N5 C41 C40 . . 121.7(3)
N5 C41 C42 . . 114.8(3)
C40 C41 C42 . . 123.5(3)
N6 C42 C43 . . 121.0(3)
N6 C42 C41 . . 114.5(3)
C43 C42 C41 . . 124.4(3)
C42 C43 C44 . . 120.8(3)
C42 C43 H43 . . 119.6
C44 C43 H43 . . 119.6
C45 C44 C43 . . 117.1(3)
C45 C44 C51 . . 122.3(3)
C43 C44 C51 . . 120.6(3)
C44 C45 C46 . . 119.7(3)
C44 C45 H45 . . 120.2
C46 C45 H45 . . 120.2
N6 C46 C45 . . 123.0(3)
N6 C46 H46 . . 118.5
C45 C46 H46 . . 118.5
C50 C47 C48 . . 112.4(6)
C50 C47 C39 . . 109.5(4)
C48 C47 C39 . . 112.0(4)
C50 C47 C49 . . 106.1(6)
C48 C47 C49 . . 107.3(5)
C39 C47 C49 . . 109.2(4)
C47 C48 H48A . . 109.5
C47 C48 H48B . . 109.5
H48A C48 H48B . . 109.5
C47 C48 H48C . . 109.5
H48A C48 H48C . . 109.5
H48B C48 H48C . . 109.5
C47 C49 H49A . . 109.5
C47 C49 H49B . . 109.5
H49A C49 H49B . . 109.5
C47 C49 H49C . . 109.5
H49A C49 H49C . . 109.5
H49B C49 H49C . . 109.5
C47 C50 H50A . . 109.5
C47 C50 H50B . . 109.5
H50A C50 H50B . . 109.5
C47 C50 H50C . . 109.5
H50A C50 H50C . . 109.5
H50B C50 H50C . . 109.5
C52 C51 C44 . . 107.7(3)
C52 C51 C54 . . 109.1(4)
C44 C51 C54 . . 111.9(3)
C52 C51 C53 . . 110.2(4)
C44 C51 C53 . . 109.3(3)
C54 C51 C53 . . 108.6(4)
C51 C52 H52A . . 109.5
C51 C52 H52B . . 109.5
H52A C52 H52B . . 109.5
C51 C52 H52C . . 109.5
H52A C52 H52C . . 109.5
H52B C52 H52C . . 109.5
C51 C53 H53A . . 109.5
C51 C53 H53B . . 109.5
H53A C53 H53B . . 109.5
C51 C53 H53C . . 109.5
H53A C53 H53C . . 109.5
H53B C53 H53C . . 109.5
C51 C54 H54A . . 109.5
C51 C54 H54B . . 109.5
H54A C54 H54B . . 109.5
C51 C54 H54C . . 109.5
H54A C54 H54C . . 109.5
H54B C54 H54C . . 109.5
N100 C100 C101 . . 179.5(12)
C100 C101 H10A . . 109.5
C100 C101 H10B . . 109.5
H10A C101 H10B . . 109.5
C100 C101 H10C . . 109.5
H10A C101 H10C . . 109.5
H10B C101 H10C . . 109.5
N101 C102 C103 . . 179.8(9)
C102 C103 H10D . . 109.5
C102 C103 H10E . . 109.5
H10D C103 H10E . . 109.5
C102 C103 H10F . . 109.5
H10D C103 H10F . . 109.5
H10E C103 H10F . . 109.5
N102 C104 C105 . . 177.4(12)
C104 C105 H10G . . 109.5
C104 C105 H10H . . 109.5
H10G C105 H10H . . 109.5
C104 C105 H10I . . 109.5
H10G C105 H10I . . 109.5
H10H C105 H10I . . 109.5
N103 C106 C107 . . 179.2(9)
C106 C107 H10J . . 109.5
C106 C107 H10K . . 109.5
H10J C107 H10K . . 109.5
C106 C107 H10L . . 109.5
H10J C107 H10L . . 109.5
H10K C107 H10L . . 109.5

loop_
_geom_bond_atom_site_label_1
_geom_bond_atom_site_label_2
_geom_bond_site_symmetry_2
_geom_bond_distance
_geom_bond_publ_flag
Mo1 N1 . 2.117(3) yes
Mo1 N2 . 2.113(3) yes
Mo1 N3 . 2.090(3) yes
Mo1 N4 . 2.113(3) yes
Mo1 N5 . 2.138(3) yes
Mo1 N6 . 2.103(3) yes
Mo2 O1 . 1.953(3) ?
Mo2 O2 . 2.015(3) ?
Mo2 O4 . 2.3300(3) ?
Mo2 O5 . 1.853(3) ?
Mo2 O6 . 1.691(3) ?
Mo2 O7 . 1.878(3) ?
Mo3 O8 . 1.683(3) ?
Mo3 O2 . 1.850(3) ?
Mo3 O3 . 1.864(3) ?
Mo3 O9 2_676 1.992(3) ?
Mo3 O5 2_676 2.014(3) ?
Mo3 O4 . 2.3256(3) ?
Mo4 O10 . 1.690(3) ?
Mo4 O9 . 1.859(3) ?
Mo4 O1 . 1.878(3) ?
Mo4 O7 2_676 1.978(3) ?
Mo4 O3 . 1.990(3) ?
Mo4 O4 . 2.3007(4) ?
Mo5 O15 . 1.686(3) ?
Mo5 O16 . 1.860(3) ?
Mo5 O12 . 1.888(3) ?
Mo5 O19 2_667 1.949(3) ?
Mo5 O11 . 2.003(3) ?
Mo5 O14 . 2.3199(4) ?
Mo6 O18 . 1.687(3) ?
Mo6 O17 . 1.845(3) ?
Mo6 O11 . 1.851(3) ?
Mo6 O13 . 2.001(3) ?
Mo6 O16 2_667 2.014(3) ?
Mo6 O14 . 2.3289(4) ?
Mo7 O20 . 1.688(3) ?
Mo7 O13 . 1.854(3) ?
Mo7 O19 . 1.893(3) ?
Mo7 O12 . 1.953(3) ?
Mo7 O17 2_667 2.005(3) ?
Mo7 O14 . 2.3067(4) ?
O4 Mo4 2_676 2.3007(4) ?
O4 Mo3 2_676 2.3256(3) ?
O4 Mo2 2_676 2.3300(3) ?
O5 Mo3 2_676 2.014(3) ?
O7 Mo4 2_676 1.978(3) ?
O9 Mo3 2_676 1.992(3) ?
O14 Mo7 2_667 2.3067(4) ?
O14 Mo5 2_667 2.3199(4) ?
O14 Mo6 2_667 2.3289(4) ?
O16 Mo6 2_667 2.014(3) ?
O17 Mo7 2_667 2.005(3) ?
O19 Mo5 2_667 1.949(3) ?
N1 C5 . 1.345(5) ?
N1 C1 . 1.346(5) ?
N2 C10 . 1.343(5) ?
N2 C6 . 1.356(5) ?
N3 C19 . 1.344(4) ?
N3 C23 . 1.352(4) ?
N4 C28 . 1.341(4) ?
N4 C24 . 1.362(4) ?
N5 C37 . 1.339(5) ?
N5 C41 . 1.352(5) ?
N6 C46 . 1.339(5) ?
N6 C42 . 1.359(4) ?
C1 C2 . 1.386(6) ?
C1 H1 . 0.9500 ?
C2 C3 . 1.373(8) ?
C2 H2 . 0.9500 ?
C3 C4 . 1.402(7) ?
C3 C11 . 1.532(7) ?
C4 C5 . 1.393(5) ?
C4 H4 . 0.9500 ?
C5 C6 . 1.478(6) ?
C6 C7 . 1.388(6) ?
C7 C8 . 1.396(7) ?
C7 H7 . 0.9500 ?
C8 C9 . 1.376(8) ?
C8 C15 . 1.520(7) ?
C9 C10 . 1.379(6) ?
C9 H9 . 0.9500 ?
C10 H10 . 0.9500 ?
C11 C12 . 1.509(11) ?
C11 C13 . 1.518(9) ?
C11 C14 . 1.537(12) ?
C12 H12A . 0.9800 ?
C12 H12B . 0.9800 ?
C12 H12C . 0.9800 ?
C13 H13A . 0.9800 ?
C13 H13B . 0.9800 ?
C13 H13C . 0.9800 ?
C14 H14A . 0.9800 ?
C14 H14B . 0.9800 ?
C14 H14C . 0.9800 ?
C15 C16 . 1.491(12) ?
C15 C17 . 1.527(9) ?
C15 C18 . 1.543(11) ?
C16 H16A . 0.9800 ?
C16 H16B . 0.9800 ?
C16 H16C . 0.9800 ?
C17 H17A . 0.9800 ?
C17 H17B . 0.9800 ?
C17 H17C . 0.9800 ?
C18 H18A . 0.9800 ?
C18 H18B . 0.9800 ?
C18 H18C . 0.9800 ?
C19 C20 . 1.381(5) ?
C19 H19 . 0.9500 ?
C20 C21 . 1.387(6) ?
C20 H20 . 0.9500 ?
C21 C22 . 1.406(5) ?
C21 C29 . 1.529(5) ?
C22 C23 . 1.385(5) ?
C22 H22 . 0.9500 ?
C23 C24 . 1.497(5) ?
C24 C25 . 1.373(5) ?
C25 C26 . 1.409(5) ?
C25 H25 . 0.9500 ?
C26 C27 . 1.379(6) ?
C26 C33 . 1.524(5) ?
C27 C28 . 1.380(5) ?
C27 H27 . 0.9500 ?
C28 H28 . 0.9500 ?
C29 C32' . 1.48(2) ?
C29 C31 . 1.515(9) ?
C29 C32 . 1.528(8) ?
C29 C30' . 1.538(19) ?
C29 C30 . 1.545(8) ?
C29 C31' . 1.634(19) ?
C30 H30A . 0.9800 ?
C30 H30B . 0.9800 ?
C30 H30C . 0.9800 ?
C31 H31A . 0.9800 ?
C31 H31B . 0.9800 ?
C31 H31C . 0.9800 ?
C32 H32A . 0.9800 ?
C32 H32B . 0.9800 ?
C32 H32C . 0.9800 ?
C30' H30D . 0.9800 ?
C30' H30E . 0.9800 ?
C30' H30F . 0.9800 ?
C31' H31D . 0.9800 ?
C31' H31E . 0.9800 ?
C31' H31F . 0.9800 ?
C32' H32D . 0.9800 ?
C32' H32E . 0.9800 ?
C32' H32F . 0.9800 ?
C33 C36' . 1.357(18) ?
C33 C35 . 1.483(7) ?
C33 C35' . 1.50(2) ?
C33 C34 . 1.526(7) ?
C33 C36 . 1.573(7) ?
C33 C34' . 1.75(3) ?
C34 H34A . 0.9800 ?
C34 H34B . 0.9800 ?
C34 H34C . 0.9800 ?
C35 H35A . 0.9800 ?
C35 H35B . 0.9800 ?
C35 H35C . 0.9800 ?
C36 H36A . 0.9800 ?
C36 H36B . 0.9800 ?
C36 H36C . 0.9800 ?
C34' H34D . 0.9800 ?
C34' H34E . 0.9800 ?
C34' H34F . 0.9800 ?
C35' H35D . 0.9800 ?
C35' H35E . 0.9800 ?
C35' H35F . 0.9800 ?
C36' H36D . 0.9800 ?
C36' H36E . 0.9800 ?
C36' H36F . 0.9800 ?
C37 C38 . 1.383(6) ?
C37 H37 . 0.9500 ?
C38 C39 . 1.390(6) ?
C38 H38 . 0.9500 ?
C39 C40 . 1.403(5) ?
C39 C47 . 1.534(5) ?
C40 C41 . 1.392(5) ?
C40 H40 . 0.9500 ?
C41 C42 . 1.486(5) ?
C42 C43 . 1.385(5) ?
C43 C44 . 1.403(5) ?
C43 H43 . 0.9500 ?
C44 C45 . 1.385(5) ?
C44 C51 . 1.527(5) ?
C45 C46 . 1.388(5) ?
C45 H45 . 0.9500 ?
C46 H46 . 0.9500 ?
C47 C50 . 1.482(7) ?
C47 C48 . 1.524(8) ?
C47 C49 . 1.546(8) ?
C48 H48A . 0.9800 ?
C48 H48B . 0.9800 ?
C48 H48C . 0.9800 ?
C49 H49A . 0.9800 ?
C49 H49B . 0.9800 ?
C49 H49C . 0.9800 ?
C50 H50A . 0.9800 ?
C50 H50B . 0.9800 ?
C50 H50C . 0.9800 ?
C51 C52 . 1.521(6) ?
C51 C54 . 1.528(6) ?
C51 C53 . 1.540(6) ?
C52 H52A . 0.9800 ?
C52 H52B . 0.9800 ?
C52 H52C . 0.9800 ?
C53 H53A . 0.9800 ?
C53 H53B . 0.9800 ?
C53 H53C . 0.9800 ?
C54 H54A . 0.9800 ?
C54 H54B . 0.9800 ?
C54 H54C . 0.9800 ?
N100 C100 . 1.140(15) ?
C100 C101 . 1.413(16) ?
C101 H10A . 0.9800 ?
C101 H10B . 0.9800 ?
C101 H10C . 0.9800 ?
N101 C102 . 1.160(10) ?
C102 C103 . 1.431(10) ?
C103 H10D . 0.9800 ?
C103 H10E . 0.9800 ?
C103 H10F . 0.9800 ?
N102 C104 . 1.143(13) ?
C104 C105 . 1.464(14) ?
C105 H10G . 0.9800 ?
C105 H10H . 0.9800 ?
C105 H10I . 0.9800 ?
N103 C106 . 1.131(10) ?
C106 C107 . 1.469(9) ?
C107 H10J . 0.9800 ?
C107 H10K . 0.9800 ?
C107 H10L . 0.9800 ?

loop_
_geom_torsion_atom_site_label_1
_geom_torsion_atom_site_label_2
_geom_torsion_atom_site_label_3
_geom_torsion_atom_site_label_4
_geom_torsion_site_symmetry_1
_geom_torsion_site_symmetry_4
_geom_torsion
O10 Mo4 O1 Mo2 . . -175.17(17)
O9 Mo4 O1 Mo2 . . -69.85(18)
O7 Mo4 O1 Mo2 2_676 . 19.3(4)
O3 Mo4 O1 Mo2 . . 84.09(17)
O4 Mo4 O1 Mo2 . . 7.94(13)
O6 Mo2 O1 Mo4 . . 173.60(19)
O5 Mo2 O1 Mo4 . . 70.10(17)
O7 Mo2 O1 Mo4 . . -21.0(4)
O2 Mo2 O1 Mo4 . . -84.47(17)
O4 Mo2 O1 Mo4 . . -7.91(13)
O8 Mo3 O2 Mo2 . . 178.69(18)
O3 Mo3 O2 Mo2 . . -74.98(18)
O9 Mo3 O2 Mo2 2_676 . 77.07(17)
O5 Mo3 O2 Mo2 2_676 . 11.6(4)
O4 Mo3 O2 Mo2 . . 1.33(13)
O6 Mo2 O2 Mo3 . . 175.20(18)
O5 Mo2 O2 Mo3 . . 5.4(4)
O7 Mo2 O2 Mo3 . . -79.44(18)
O1 Mo2 O2 Mo3 . . 75.27(18)
O4 Mo2 O2 Mo3 . . -1.35(13)
O8 Mo3 O3 Mo4 . . 176.90(18)
O2 Mo3 O3 Mo4 . . 70.14(17)
O9 Mo3 O3 Mo4 2_676 . -20.1(4)
O5 Mo3 O3 Mo4 2_676 . -82.65(16)
O4 Mo3 O3 Mo4 . . -6.87(12)
O10 Mo4 O3 Mo3 . . -172.48(17)
O9 Mo4 O3 Mo3 . . 15.8(4)
O1 Mo4 O3 Mo3 . . -70.70(17)
O7 Mo4 O3 Mo3 2_676 . 84.58(17)
O4 Mo4 O3 Mo3 . . 6.99(12)
O9 Mo4 O4 Mo3 . . 178.90(9)
O1 Mo4 O4 Mo3 . . 84.15(9)
O7 Mo4 O4 Mo3 2_676 . -90.53(9)
O9 Mo4 O4 Mo3 . 2_676 -1.10(9)
O1 Mo4 O4 Mo3 . 2_676 -95.85(9)
O7 Mo4 O4 Mo3 2_676 2_676 89.47(9)
O9 Mo4 O4 Mo2 . . 88.84(9)
O1 Mo4 O4 Mo2 . . -5.91(9)
O7 Mo4 O4 Mo2 2_676 . 179.42(9)
O9 Mo4 O4 Mo2 . 2_676 -91.16(9)
O1 Mo4 O4 Mo2 . 2_676 174.09(9)
O7 Mo4 O4 Mo2 2_676 2_676 -0.58(9)
O2 Mo3 O4 Mo4 . 2_676 89.11(10)
O3 Mo3 O4 Mo4 . 2_676 -174.68(9)
O9 Mo3 O4 Mo4 2_676 2_676 -1.04(9)
O2 Mo3 O4 Mo4 . . -90.89(10)
O3 Mo3 O4 Mo4 . . 5.32(9)
O9 Mo3 O4 Mo4 2_676 . 178.96(9)
O2 Mo3 O4 Mo2 . . -1.03(10)
O3 Mo3 O4 Mo2 . . 95.18(9)
O9 Mo3 O4 Mo2 2_676 . -91.18(9)
O2 Mo3 O4 Mo2 . 2_676 178.97(10)
O3 Mo3 O4 Mo2 . 2_676 -84.82(9)
O9 Mo3 O4 Mo2 2_676 2_676 88.82(9)
O5 Mo2 O4 Mo4 . 2_676 94.22(10)
O7 Mo2 O4 Mo4 . 2_676 -0.61(10)
O1 Mo2 O4 Mo4 . 2_676 -174.27(9)
O5 Mo2 O4 Mo4 . . -85.78(10)
O7 Mo2 O4 Mo4 . . 179.39(10)
O1 Mo2 O4 Mo4 . . 5.73(9)
O5 Mo2 O4 Mo3 . . -175.90(10)
O7 Mo2 O4 Mo3 . . 89.27(10)
O1 Mo2 O4 Mo3 . . -84.38(9)
O5 Mo2 O4 Mo3 . 2_676 4.10(10)
O7 Mo2 O4 Mo3 . 2_676 -90.73(10)
O1 Mo2 O4 Mo3 . 2_676 95.62(9)
O6 Mo2 O5 Mo3 . 2_676 178.25(17)
O7 Mo2 O5 Mo3 . 2_676 71.23(17)
O1 Mo2 O5 Mo3 . 2_676 -80.35(17)
O2 Mo2 O5 Mo3 . 2_676 -12.0(4)
O4 Mo2 O5 Mo3 . 2_676 -5.30(13)
O6 Mo2 O7 Mo4 . 2_676 178.86(18)
O5 Mo2 O7 Mo4 . 2_676 -76.42(17)
O1 Mo2 O7 Mo4 . 2_676 13.8(4)
O2 Mo2 O7 Mo4 . 2_676 76.47(17)
O4 Mo2 O7 Mo4 . 2_676 0.80(12)
O10 Mo4 O9 Mo3 . 2_676 -178.89(16)
O1 Mo4 O9 Mo3 . 2_676 77.84(17)
O7 Mo4 O9 Mo3 2_676 2_676 -74.88(16)
O3 Mo4 O9 Mo3 . 2_676 -7.2(4)
O4 Mo4 O9 Mo3 . 2_676 1.43(12)
O18 Mo6 O11 Mo5 . . 179.91(18)
O17 Mo6 O11 Mo5 . . 73.55(19)
O13 Mo6 O11 Mo5 . . -78.32(18)
O16 Mo6 O11 Mo5 2_667 . -15.2(4)
O14 Mo6 O11 Mo5 . . -2.60(14)
O15 Mo5 O11 Mo6 . . -175.15(19)
O16 Mo5 O11 Mo6 . . -2.6(4)
O12 Mo5 O11 Mo6 . . 80.47(19)
O19 Mo5 O11 Mo6 2_667 . -74.38(18)
O14 Mo5 O11 Mo6 . . 2.63(14)
O15 Mo5 O12 Mo7 . . -177.97(19)
O16 Mo5 O12 Mo7 . . 77.7(2)
O19 Mo5 O12 Mo7 2_667 . -12.5(4)
O11 Mo5 O12 Mo7 . . -75.92(19)
O14 Mo5 O12 Mo7 . . 0.16(14)
O20 Mo7 O12 Mo5 . . -175.99(18)
O13 Mo7 O12 Mo5 . . 78.36(19)
O19 Mo7 O12 Mo5 . . -13.9(4)
O17 Mo7 O12 Mo5 2_667 . -76.48(19)
O14 Mo7 O12 Mo5 . . -0.17(14)
O20 Mo7 O13 Mo6 . . -177.71(19)
O19 Mo7 O13 Mo6 . . 78.92(19)
O12 Mo7 O13 Mo6 . . -73.36(19)
O17 Mo7 O13 Mo6 2_667 . -2.5(4)
O14 Mo7 O13 Mo6 . . 2.61(14)
O18 Mo6 O13 Mo7 . . -179.0(2)
O17 Mo6 O13 Mo7 . . -16.4(4)
O11 Mo6 O13 Mo7 . . 75.63(19)
O16 Mo6 O13 Mo7 2_667 . -79.56(19)
O14 Mo6 O13 Mo7 . . -2.62(14)
O13 Mo7 O14 Mo5 . 2_667 88.07(11)
O19 Mo7 O14 Mo5 . 2_667 -6.40(10)
O12 Mo7 O14 Mo5 . 2_667 -179.88(10)
O17 Mo7 O14 Mo5 2_667 2_667 -94.30(10)
O13 Mo7 O14 Mo5 . . -91.93(11)
O19 Mo7 O14 Mo5 . . 173.60(10)
O12 Mo7 O14 Mo5 . . 0.12(10)
O17 Mo7 O14 Mo5 2_667 . 85.70(10)
O13 Mo7 O14 Mo6 . 2_667 177.99(11)
O19 Mo7 O14 Mo6 . 2_667 83.51(10)
O12 Mo7 O14 Mo6 . 2_667 -89.97(10)
O17 Mo7 O14 Mo6 2_667 2_667 -4.39(10)
O13 Mo7 O14 Mo6 . . -2.01(11)
O19 Mo7 O14 Mo6 . . -96.49(10)
O12 Mo7 O14 Mo6 . . 90.03(10)
O17 Mo7 O14 Mo6 2_667 . 175.61(10)
O16 Mo5 O14 Mo7 . . -94.51(11)
O12 Mo5 O14 Mo7 . . -0.12(11)
O19 Mo5 O14 Mo7 2_667 . 173.75(10)
O11 Mo5 O14 Mo7 . . 87.89(10)
O16 Mo5 O14 Mo7 . 2_667 85.49(11)
O12 Mo5 O14 Mo7 . 2_667 179.88(11)
O19 Mo5 O14 Mo7 2_667 2_667 -6.25(10)
O11 Mo5 O14 Mo7 . 2_667 -92.11(10)
O16 Mo5 O14 Mo6 . 2_667 -4.27(11)
O12 Mo5 O14 Mo6 . 2_667 90.11(11)
O19 Mo5 O14 Mo6 2_667 2_667 -96.01(10)
O11 Mo5 O14 Mo6 . 2_667 178.13(10)
O16 Mo5 O14 Mo6 . . 175.73(11)
O12 Mo5 O14 Mo6 . . -89.89(11)
O19 Mo5 O14 Mo6 2_667 . 83.99(10)
O11 Mo5 O14 Mo6 . . -1.87(10)
O17 Mo6 O14 Mo7 . . 175.28(11)
O11 Mo6 O14 Mo7 . . -88.07(11)
O13 Mo6 O14 Mo7 . . 1.89(10)
O16 Mo6 O14 Mo7 2_667 . 85.94(10)
O17 Mo6 O14 Mo7 . 2_667 -4.72(11)
O11 Mo6 O14 Mo7 . 2_667 91.93(11)
O13 Mo6 O14 Mo7 . 2_667 -178.11(10)
O16 Mo6 O14 Mo7 2_667 2_667 -94.06(10)
O17 Mo6 O14 Mo5 . 2_667 85.35(11)
O11 Mo6 O14 Mo5 . 2_667 -178.00(11)
O13 Mo6 O14 Mo5 . 2_667 -88.04(10)
O16 Mo6 O14 Mo5 2_667 2_667 -3.99(10)
O17 Mo6 O14 Mo5 . . -94.65(11)
O11 Mo6 O14 Mo5 . . 2.00(11)
O13 Mo6 O14 Mo5 . . 91.96(10)
O16 Mo6 O14 Mo5 2_667 . 176.01(10)
O15 Mo5 O16 Mo6 . 2_667 -176.79(19)
O12 Mo5 O16 Mo6 . 2_667 -70.82(19)
O19 Mo5 O16 Mo6 2_667 2_667 81.06(19)
O11 Mo5 O16 Mo6 . 2_667 10.7(4)
O14 Mo5 O16 Mo6 . 2_667 5.51(14)
O18 Mo6 O17 Mo7 . 2_667 -177.81(19)
O11 Mo6 O17 Mo7 . 2_667 -70.56(19)
O13 Mo6 O17 Mo7 . 2_667 19.8(4)
O16 Mo6 O17 Mo7 2_667 2_667 81.73(19)
O14 Mo6 O17 Mo7 . 2_667 6.11(14)
O20 Mo7 O19 Mo5 . 2_667 -175.57(19)
O13 Mo7 O19 Mo5 . 2_667 -69.43(19)
O12 Mo7 O19 Mo5 . 2_667 22.2(4)
O17 Mo7 O19 Mo5 2_667 2_667 84.27(18)
O14 Mo7 O19 Mo5 . 2_667 8.53(14)
N3 Mo1 N1 C5 . . 91.9(3)
N6 Mo1 N1 C5 . . -93.9(3)
N2 Mo1 N1 C5 . . 0.8(2)
N4 Mo1 N1 C5 . . 39.7(8)
N5 Mo1 N1 C5 . . -170.6(3)
N3 Mo1 N1 C1 . . -93.9(3)
N6 Mo1 N1 C1 . . 80.2(3)
N2 Mo1 N1 C1 . . 175.0(3)
N4 Mo1 N1 C1 . . -146.1(6)
N5 Mo1 N1 C1 . . 3.6(3)
N3 Mo1 N2 C10 . . 80.4(3)
N6 Mo1 N2 C10 . . -90.4(3)
N4 Mo1 N2 C10 . . 3.5(3)
N1 Mo1 N2 C10 . . 177.1(3)
N5 Mo1 N2 C10 . . -127.3(6)
N3 Mo1 N2 C6 . . -94.4(3)
N6 Mo1 N2 C6 . . 94.8(3)
N4 Mo1 N2 C6 . . -171.3(3)
N1 Mo1 N2 C6 . . 2.3(2)
N5 Mo1 N2 C6 . . 57.9(7)
N6 Mo1 N3 C19 . . -142.9(5)
N2 Mo1 N3 C19 . . 85.9(3)
N4 Mo1 N3 C19 . . -179.9(3)
N1 Mo1 N3 C19 . . 8.3(3)
N5 Mo1 N3 C19 . . -89.2(3)
N6 Mo1 N3 C23 . . 38.4(7)
N2 Mo1 N3 C23 . . -92.7(3)
N4 Mo1 N3 C23 . . 1.4(2)
N1 Mo1 N3 C23 . . -170.3(3)
N5 Mo1 N3 C23 . . 92.1(3)
N3 Mo1 N4 C28 . . 178.7(3)
N6 Mo1 N4 C28 . . 5.9(3)
N2 Mo1 N4 C28 . . -89.8(3)
N1 Mo1 N4 C28 . . -127.7(7)
N5 Mo1 N4 C28 . . 82.4(3)
N3 Mo1 N4 C24 . . -1.0(2)
N6 Mo1 N4 C24 . . -173.7(3)
N2 Mo1 N4 C24 . . 90.6(3)
N1 Mo1 N4 C24 . . 52.6(8)
N5 Mo1 N4 C24 . . -97.3(3)
N3 Mo1 N5 C37 . . 10.9(4)
N6 Mo1 N5 C37 . . -179.1(4)
N2 Mo1 N5 C37 . . -141.2(6)
N4 Mo1 N5 C37 . . 87.9(3)
N1 Mo1 N5 C37 . . -87.0(3)
N3 Mo1 N5 C41 . . -158.5(3)
N6 Mo1 N5 C41 . . 11.5(3)
N2 Mo1 N5 C41 . . 49.4(8)
N4 Mo1 N5 C41 . . -81.6(3)
N1 Mo1 N5 C41 . . 103.5(3)
N3 Mo1 N6 C46 . . -129.8(5)
N2 Mo1 N6 C46 . . 1.1(3)
N4 Mo1 N6 C46 . . -93.9(3)
N1 Mo1 N6 C46 . . 78.8(3)
N5 Mo1 N6 C46 . . 174.7(3)
N3 Mo1 N6 C42 . . 47.8(7)
N2 Mo1 N6 C42 . . 178.7(2)
N4 Mo1 N6 C42 . . 83.7(3)
N1 Mo1 N6 C42 . . -103.6(3)
N5 Mo1 N6 C42 . . -7.7(2)
C5 N1 C1 C2 . . 0.7(6)
Mo1 N1 C1 C2 . . -173.4(3)
N1 C1 C2 C3 . . -0.8(6)
C1 C2 C3 C4 . . -0.2(6)
C1 C2 C3 C11 . . -178.7(4)
C2 C3 C4 C5 . . 1.4(7)
C11 C3 C4 C5 . . 179.8(5)
C1 N1 C5 C4 . . 0.5(5)
Mo1 N1 C5 C4 . . 175.2(3)
C1 N1 C5 C6 . . -178.2(3)
Mo1 N1 C5 C6 . . -3.6(4)
C3 C4 C5 N1 . . -1.6(6)
C3 C4 C5 C6 . . 177.1(4)
C10 N2 C6 C7 . . 0.7(6)
Mo1 N2 C6 C7 . . 175.9(3)
C10 N2 C6 C5 . . 179.8(3)
Mo1 N2 C6 C5 . . -4.9(4)
N1 C5 C6 N2 . . 5.7(5)
C4 C5 C6 N2 . . -173.1(4)
N1 C5 C6 C7 . . -175.2(4)
C4 C5 C6 C7 . . 6.1(6)
N2 C6 C7 C8 . . 0.6(7)
C5 C6 C7 C8 . . -178.5(4)
C6 C7 C8 C9 . . -1.5(7)
C6 C7 C8 C15 . . 179.6(5)
C7 C8 C9 C10 . . 1.2(7)
C15 C8 C9 C10 . . -180.0(5)
C6 N2 C10 C9 . . -1.0(6)
Mo1 N2 C10 C9 . . -175.7(3)
C8 C9 C10 N2 . . 0.1(7)
C2 C3 C11 C12 . . -46.1(8)
C4 C3 C11 C12 . . 135.5(6)
C2 C3 C11 C13 . . 75.1(8)
C4 C3 C11 C13 . . -103.3(8)
C2 C3 C11 C14 . . -165.1(6)
C4 C3 C11 C14 . . 16.6(8)
C9 C8 C15 C16 . . 53.3(8)
C7 C8 C15 C16 . . -127.9(7)
C9 C8 C15 C17 . . -70.2(8)
C7 C8 C15 C17 . . 108.6(6)
C9 C8 C15 C18 . . 170.1(7)
C7 C8 C15 C18 . . -11.1(9)
C23 N3 C19 C20 . . -1.6(6)
Mo1 N3 C19 C20 . . 179.7(3)
N3 C19 C20 C21 . . 1.6(6)
C19 C20 C21 C22 . . 0.1(6)
C19 C20 C21 C29 . . -177.9(4)
C20 C21 C22 C23 . . -1.6(6)
C29 C21 C22 C23 . . 176.3(4)
C19 N3 C23 C22 . . 0.0(5)
Mo1 N3 C23 C22 . . 178.8(3)
C19 N3 C23 C24 . . 179.6(3)
Mo1 N3 C23 C24 . . -1.6(4)
C21 C22 C23 N3 . . 1.6(5)
C21 C22 C23 C24 . . -178.0(3)
C28 N4 C24 C25 . . 1.4(5)
Mo1 N4 C24 C25 . . -178.9(3)
C28 N4 C24 C23 . . -179.2(3)
Mo1 N4 C24 C23 . . 0.5(4)
N3 C23 C24 N4 . . 0.7(4)
C22 C23 C24 N4 . . -179.7(3)
N3 C23 C24 C25 . . -179.9(3)
C22 C23 C24 C25 . . -0.3(5)
N4 C24 C25 C26 . . -0.4(5)
C23 C24 C25 C26 . . -179.7(3)
C24 C25 C26 C27 . . -1.2(5)
C24 C25 C26 C33 . . 179.5(3)
C25 C26 C27 C28 . . 1.8(6)
C33 C26 C27 C28 . . -178.9(4)
C24 N4 C28 C27 . . -0.8(6)
Mo1 N4 C28 C27 . . 179.5(3)
C26 C27 C28 N4 . . -0.8(6)
C20 C21 C29 C32' . . -124.0(11)
C22 C21 C29 C32' . . 58.1(11)
C20 C21 C29 C31 . . 54.6(6)
C22 C21 C29 C31 . . -123.3(5)
C20 C21 C29 C32 . . -66.9(6)
C22 C21 C29 C32 . . 115.2(5)
C20 C21 C29 C30' . . 111.9(11)
C22 C21 C29 C30' . . -66.0(11)
C20 C21 C29 C30 . . 174.5(5)
C22 C21 C29 C30 . . -3.5(6)
C20 C21 C29 C31' . . -1.1(12)
C22 C21 C29 C31' . . -179.0(11)
C27 C26 C33 C36' . . 76.5(12)
C25 C26 C33 C36' . . -104.2(12)
C27 C26 C33 C35 . . -112.9(5)
C25 C26 C33 C35 . . 66.4(5)
C27 C26 C33 C35' . . -58.4(13)
C25 C26 C33 C35' . . 120.9(13)
C27 C26 C33 C34 . . 123.5(5)
C25 C26 C33 C34 . . -57.2(5)
C27 C26 C33 C36 . . 7.4(6)
C25 C26 C33 C36 . . -173.2(4)
C27 C26 C33 C34' . . -163.9(10)
C25 C26 C33 C34' . . 15.4(11)
C41 N5 C37 C38 . . 0.3(6)
Mo1 N5 C37 C38 . . -168.9(3)
N5 C37 C38 C39 . . 1.9(7)
C37 C38 C39 C40 . . -1.9(6)
C37 C38 C39 C47 . . 178.9(4)
C38 C39 C40 C41 . . -0.2(6)
C47 C39 C40 C41 . . 179.0(4)
C37 N5 C41 C40 . . -2.5(6)
Mo1 N5 C41 C40 . . 167.8(3)
C37 N5 C41 C42 . . 176.4(3)
Mo1 N5 C41 C42 . . -13.3(4)
C39 C40 C41 N5 . . 2.5(6)
C39 C40 C41 C42 . . -176.3(3)
C46 N6 C42 C43 . . -0.4(5)
Mo1 N6 C42 C43 . . -178.2(3)
C46 N6 C42 C41 . . -179.0(3)
Mo1 N6 C42 C41 . . 3.3(4)
N5 C41 C42 N6 . . 6.7(5)
C40 C41 C42 N6 . . -174.4(3)
N5 C41 C42 C43 . . -171.8(3)
C40 C41 C42 C43 . . 7.1(6)
N6 C42 C43 C44 . . -0.4(5)
C41 C42 C43 C44 . . 178.0(3)
C42 C43 C44 C45 . . 0.9(5)
C42 C43 C44 C51 . . 178.4(3)
C43 C44 C45 C46 . . -0.5(5)
C51 C44 C45 C46 . . -178.0(3)
C42 N6 C46 C45 . . 0.8(5)
Mo1 N6 C46 C45 . . 178.3(3)
C44 C45 C46 N6 . . -0.3(6)
C38 C39 C47 C50 . . 120.2(7)
C40 C39 C47 C50 . . -58.9(7)
C38 C39 C47 C48 . . -5.2(7)
C40 C39 C47 C48 . . 175.7(5)
C38 C39 C47 C49 . . -124.0(5)
C40 C39 C47 C49 . . 56.9(6)
C45 C44 C51 C52 . . 111.0(4)
C43 C44 C51 C52 . . -66.4(5)
C45 C44 C51 C54 . . -9.0(6)
C43 C44 C51 C54 . . 173.6(4)
C45 C44 C51 C53 . . -129.3(4)
C43 C44 C51 C53 . . 53.3(5)
